data_7211628
loop_
_publ_author_name
'Garcia, Thelma Y.'
'Olmstead, Marilyn M.'
'Fettinger, James C.'
'Balch, Alan L.'

_publ_section_title
;
 Crystallization of chloroindium(iii)octaethylporphyrin into a clamshell
 motif to engulf guest molecules
;
_journal_issue 3
_journal_name_full CrystEngComm
_journal_page_first 866
_journal_paper_doi 10.1039/b911180h
_journal_volume 12
_journal_year 2010
_chemical_formula_moiety 'C36 H44 Cl In, 1.0(C6 H5 Cl), 0.5(C6 H5 Cl)'
_chemical_formula_sum 'C45 H51.5 Cl2.5 In N4'
_chemical_formula_weight 851.85
_chemical_name_common ClInOEP.1.5chlorobenzene
_chemical_name_systematic
;
?
;
_space_group_IT_number 12
_symmetry_cell_setting monoclinic
_symmetry_space_group_name_Hall '-C 2y'
_symmetry_space_group_name_H-M 'C 1 2/m 1'
_atom_sites_solution_hydrogens geom
_atom_sites_solution_primary direct
_atom_sites_solution_secondary difmap
_audit_creation_method SHELXL-97
_cell_angle_alpha 90.00
_cell_angle_beta 124.679(4)
_cell_angle_gamma 90.00
_cell_formula_units_Z 4
_cell_length_a 19.8189(7)
_cell_length_b 17.9548(6)
_cell_length_c 14.0980(5)
_cell_measurement_reflns_used 9983
_cell_measurement_temperature 90(2)
_cell_measurement_theta_max 32.0
_cell_measurement_theta_min 2.8
_cell_volume 4125.5(3)
_computing_cell_refinement 'SAINT 7.16 (Bruker, 2005)'
_computing_data_collection 'Apex2 (Bruker, 2005)'
_computing_data_reduction 'SAINT 7.16 (Bruker, 2005)'
_computing_molecular_graphics 'SHELXTL 5.1, XP (Sheldrick, 2008)'
_computing_publication_material 'SHELXL97 (Sheldrick, 2008)'
_computing_structure_refinement 'SHELXL97 (Sheldrick, 2008)'
_computing_structure_solution 'SHELXS97 (Sheldrick, 2008)'
_diffrn_ambient_temperature 90(2)
_diffrn_detector_area_resol_mean 8.3
_diffrn_measured_fraction_theta_full 0.997
_diffrn_measured_fraction_theta_max 0.997
_diffrn_measurement_device_type 'Bruker SMART Apex II'
_diffrn_measurement_method \w
_diffrn_radiation_monochromator graphite
_diffrn_radiation_source 'fine-focus sealed tube'
_diffrn_radiation_type MoK\a
_diffrn_radiation_wavelength 0.71073
_diffrn_reflns_av_R_equivalents 0.0203
_diffrn_reflns_av_sigmaI/netI 0.0144
_diffrn_reflns_limit_h_max 26
_diffrn_reflns_limit_h_min -26
_diffrn_reflns_limit_k_max 24
_diffrn_reflns_limit_k_min -24
_diffrn_reflns_limit_l_max 19
_diffrn_reflns_limit_l_min -19
_diffrn_reflns_number 28608
_diffrn_reflns_theta_full 28.70
_diffrn_reflns_theta_max 28.70
_diffrn_reflns_theta_min 2.87
_exptl_absorpt_coefficient_mu 0.771
_exptl_absorpt_correction_T_max 0.844
_exptl_absorpt_correction_T_min 0.723
_exptl_absorpt_correction_type multi-scan
_exptl_absorpt_process_details 'SADABS 2.10 (Sheldrick, 2003)'
_exptl_crystal_colour pink
_exptl_crystal_density_diffrn 1.371
_exptl_crystal_density_method 'not measured'
_exptl_crystal_description block
_exptl_crystal_F_000 1764
_exptl_crystal_size_max 0.41
_exptl_crystal_size_mid 0.30
_exptl_crystal_size_min 0.27
_refine_diff_density_max 0.752
_refine_diff_density_min -0.497
_refine_diff_density_rms 0.056
_refine_ls_extinction_method none
_refine_ls_goodness_of_fit_ref 1.076
_refine_ls_hydrogen_treatment constr
_refine_ls_matrix_type full
_refine_ls_number_parameters 302
_refine_ls_number_reflns 5479
_refine_ls_number_restraints 42
_refine_ls_restrained_S_all 1.119
_refine_ls_R_factor_all 0.0228
_refine_ls_R_factor_gt 0.0219
_refine_ls_shift/su_max 0.007
_refine_ls_shift/su_mean 0.000
_refine_ls_structure_factor_coef Fsqd
_refine_ls_weighting_details 'calc w=1/[\s^2^(Fo^2^)+(0.0252P)^2^+5.7486P] where P=(Fo^2^+2Fc^2^)/3'
_refine_ls_weighting_scheme calc
_refine_ls_wR_factor_gt 0.0564
_refine_ls_wR_factor_ref 0.0569
_reflns_number_gt 5300
_reflns_number_total 5479
_reflns_threshold_expression I>2\s(I)
_cod_data_source_file b911180h.txt
_cod_data_source_block tg38
_cod_original_cell_volume 4125.5(2)
_cod_original_sg_symbol_H-M 'C 2/m'
_cod_original_formula_sum 'C45 H51.50 Cl2.50 In N4'
_cod_database_code 7211628

loop_
_symmetry_equiv_pos_as_xyz
'x, y, z'
'-x, y, -z'
'x+1/2, y+1/2, z'
'-x+1/2, y+1/2, -z'
'-x, -y, -z'
'x, -y, z'
'-x+1/2, -y+1/2, -z'
'x+1/2, -y+1/2, z'

loop_
_atom_site_label
_atom_site_type_symbol
_atom_site_fract_x
_atom_site_fract_y
_atom_site_fract_z
_atom_site_U_iso_or_equiv
_atom_site_adp_type
_atom_site_occupancy
_atom_site_symmetry_multiplicity
_atom_site_calc_flag
_atom_site_refinement_flags
_atom_site_disorder_assembly
_atom_site_disorder_group
In1 In 0.368398(7) 0.0000 0.150337(10) 0.01293(4) Uani 1 2 d S . .
Cl1 Cl 0.26389(3) 0.0000 0.18841(5) 0.02459(10) Uani 1 2 d S . .
N1 N 0.33050(7) 0.08210(7) 0.01786(9) 0.0155(2) Uani 1 1 d . . .
N2 N 0.45602(7) 0.08179(6) 0.26754(9) 0.0157(2) Uani 1 1 d . . .
C1 C 0.27728(8) 0.07010(8) -0.09886(11) 0.0164(2) Uani 1 1 d . . .
C2 C 0.25483(8) 0.14130(8) -0.15815(11) 0.0185(3) Uani 1 1 d . . .
C3 C 0.29598(8) 0.19559(8) -0.07599(11) 0.0174(2) Uani 1 1 d . . .
C4 C 0.34359(8) 0.15753(8) 0.03479(11) 0.0159(2) Uani 1 1 d . . .
C5 C 0.39650(8) 0.19173(8) 0.14182(11) 0.0165(2) Uani 1 1 d . . .
H5 H 0.3962 0.2446 0.1420 0.020 Uiso 1 1 calc R . .
C6 C 0.51869(8) 0.06994(8) 0.38154(11) 0.0153(2) Uani 1 1 d . . .
C7 C 0.51058(8) 0.19507(8) 0.35572(11) 0.0163(2) Uani 1 1 d . . .
C8 C 0.55310(8) 0.14096(8) 0.43753(11) 0.0160(2) Uani 1 1 d . . .
C10 C 0.54608(11) 0.0000 0.43327(16) 0.0162(3) Uani 1 2 d S . .
H10 H 0.5885 0.0000 0.5134 0.019 Uiso 1 2 calc SR . .
C11 C 0.44987(8) 0.15740(7) 0.24883(11) 0.0157(2) Uani 1 1 d . . .
C20 C 0.25216(11) 0.0000 -0.15075(16) 0.0175(4) Uani 1 2 d S . .
H20 H 0.2129 0.0000 -0.2320 0.021 Uiso 1 2 calc SR . .
C21 C 0.19989(10) 0.15051(9) -0.28716(12) 0.0255(3) Uani 1 1 d . . .
H21A H 0.1746 0.2006 -0.3055 0.031 Uiso 1 1 calc R . .
H21B H 0.1552 0.1133 -0.3196 0.031 Uiso 1 1 calc R . .
C22 C 0.24550(12) 0.14120(13) -0.34461(14) 0.0412(5) Uani 1 1 d . . .
H22A H 0.2068 0.1467 -0.4283 0.062 Uiso 1 1 calc R . .
H22B H 0.2706 0.0917 -0.3269 0.062 Uiso 1 1 calc R . .
H22C H 0.2883 0.1793 -0.3154 0.062 Uiso 1 1 calc R . .
C23 C 0.29797(9) 0.27820(8) -0.09240(12) 0.0204(3) Uani 1 1 d . . .
H23A H 0.2964 0.3047 -0.0321 0.025 Uiso 1 1 calc R . .
H23B H 0.2483 0.2925 -0.1682 0.025 Uiso 1 1 calc R . .
C24 C 0.37421(10) 0.30314(9) -0.08665(14) 0.0275(3) Uani 1 1 d . . .
H24A H 0.3718 0.3570 -0.0991 0.041 Uiso 1 1 calc R . .
H24B H 0.3760 0.2774 -0.1465 0.041 Uiso 1 1 calc R . .
H24C H 0.4236 0.2909 -0.0107 0.041 Uiso 1 1 calc R . .
C25 C 0.52620(9) 0.27749(8) 0.36679(12) 0.0202(3) Uani 1 1 d . . .
H25A H 0.5563 0.2920 0.4490 0.024 Uiso 1 1 calc R . .
H25B H 0.4732 0.3044 0.3240 0.024 Uiso 1 1 calc R . .
C26 C 0.57630(10) 0.30003(9) 0.31940(15) 0.0286(3) Uani 1 1 d . . .
H26A H 0.5867 0.3538 0.3293 0.043 Uiso 1 1 calc R . .
H26B H 0.5456 0.2875 0.2372 0.043 Uiso 1 1 calc R . .
H26C H 0.6287 0.2732 0.3614 0.043 Uiso 1 1 calc R . .
C27 C 0.62472(8) 0.14989(8) 0.56097(11) 0.0188(3) Uani 1 1 d . . .
H27A H 0.6219 0.1109 0.6082 0.023 Uiso 1 1 calc R . .
H27B H 0.6208 0.1989 0.5897 0.023 Uiso 1 1 calc R . .
C28 C 0.70729(9) 0.14447(12) 0.57625(14) 0.0321(4) Uani 1 1 d . . .
H28A H 0.7517 0.1475 0.6585 0.048 Uiso 1 1 calc R . .
H28B H 0.7124 0.1856 0.5350 0.048 Uiso 1 1 calc R . .
H28C H 0.7107 0.0969 0.5451 0.048 Uiso 1 1 calc R . .
Cl2 Cl 0.03450(19) -0.0083(10) 0.4682(2) 0.083(3) Uani 0.25 1 d PG A -1
C37 C 0.03899(14) 0.0001(6) 0.34884(17) 0.0308(10) Uiso 0.25 1 d PG A -1
C38 C -0.03322(17) 0.0083(5) 0.2410(2) 0.047(2) Uiso 0.25 1 d PG A -1
H38 H -0.0835 0.0098 0.2321 0.056 Uiso 0.25 1 d PG A -1
C39 C -0.0291(2) 0.0144(5) 0.1467(2) 0.056(2) Uiso 0.25 1 d PG A -1
H39 H -0.0771 0.0204 0.0734 0.067 Uiso 0.25 1 d PG A -1
C40 C 0.0458(3) 0.0115(6) 0.1601(3) 0.053(2) Uiso 0.25 1 d PG A -1
H40 H 0.0478 0.0155 0.0960 0.064 Uiso 0.25 1 d PG A -1
C41 C 0.1174(2) 0.0028(10) 0.2689(3) 0.0391(15) Uiso 0.25 1 d PG A -1
H41 H 0.1676 0.0005 0.2779 0.047 Uiso 0.25 1 d PG A -1
C42 C 0.11454(16) -0.0026(10) 0.3646(2) 0.0333(12) Uiso 0.25 1 d PG A -1
H42 H 0.1625 -0.0079 0.4380 0.040 Uiso 0.25 1 d PG A -1
Cl3 Cl -0.09942(16) -0.0086(14) 0.0838(2) 0.049(4) Uani 0.13 1 d PG B -2
C43 C -0.00203(15) -0.0057(10) 0.2123(2) 0.029(2) Uiso 0.13 1 d PG B -2
C44 C 0.06554(18) -0.002(2) 0.2076(3) 0.0230(19) Uiso 0.13 1 d PG B -2
H44 H 0.0593 -0.0008 0.1370 0.028 Uiso 0.13 1 d PG B -2
C45 C 0.14263(18) 0.000(3) 0.3100(4) 0.0157(13) Uiso 0.13 1 d PG B -2
H45 H 0.1888 0.0025 0.3084 0.019 Uiso 0.13 1 d PG B -2
C46 C 0.15179(19) -0.0029(18) 0.4150(3) 0.024(2) Uiso 0.13 1 d PG B -2
H46 H 0.2039 -0.0019 0.4835 0.029 Uiso 0.13 1 d PG B -2
C47 C 0.0832(2) -0.0070(10) 0.4179(2) 0.028(2) Uiso 0.13 1 d PG B -2
H47 H 0.0894 -0.0091 0.4884 0.034 Uiso 0.13 1 d PG B -2
C48 C 0.0054(2) -0.0080(8) 0.3161(2) 0.020(2) Uiso 0.13 1 d PG B -2
H48 H -0.0409 -0.0101 0.3174 0.025 Uiso 0.13 1 d PG B -2
Cl4 Cl 0.1272(3) -0.0093(10) 0.4657(3) 0.053(3) Uani 0.12 1 d PG C -3
C49 C 0.0623(2) -0.0008(6) 0.3163(3) 0.039(2) Uiso 0.12 1 d PG C -3
C50 C 0.0957(3) -0.0037(13) 0.2531(4) 0.025(2) Uiso 0.12 1 d PG C -3
H50 H 0.1518 -0.0104 0.2895 0.029 Uiso 0.12 1 d PG C -3
C51 C 0.0439(5) 0.0036(14) 0.1347(4) 0.046(3) Uiso 0.12 1 d PG C -3
H51 H 0.0653 0.0014 0.0907 0.055 Uiso 0.12 1 d PG C -3
C52 C -0.0396(4) 0.0143(8) 0.0807(3) 0.043(4) Uiso 0.12 1 d PG C -3
H52 H -0.0740 0.0193 0.0010 0.052 Uiso 0.12 1 d PG C -3
C53 C -0.0718(3) 0.0174(7) 0.1458(4) 0.034(3) Uiso 0.12 1 d PG C -3
H53 H -0.1278 0.0249 0.1096 0.041 Uiso 0.12 1 d PG C -3
C54 C -0.0209(3) 0.0094(7) 0.2645(4) 0.038(4) Uiso 0.12 1 d PG C -3
H54 H -0.0422 0.0109 0.3086 0.045 Uiso 0.12 1 d PG C -3
Cl5 Cl 0.4686(3) 0.1255(2) -0.0698(5) 0.0952(18) Uani 0.25 1 d PGU D -4
C55 C 0.4848(2) 0.0318(2) -0.0311(4) 0.039(3) Uani 0.25 1 d PGU D -4
C56 C 0.5271(3) 0.0132(3) 0.0842(4) 0.061(4) Uani 0.25 1 d PGU D -4
H56 H 0.5462 0.0500 0.1403 0.074 Uiso 0.25 1 d PG D -4
C57 C 0.5402(4) -0.0612(3) 0.1142(5) 0.064(3) Uani 0.25 1 d PGU D -4
H57 H 0.5681 -0.0748 0.1914 0.076 Uiso 0.25 1 d PG D -4
C58 C 0.5122(4) -0.1160(3) 0.0304(6) 0.061(5) Uani 0.25 1 d PGU D -4
H58 H 0.5215 -0.1659 0.0515 0.074 Uiso 0.25 1 d PG D -4
C59 C 0.4704(4) -0.09612(19) -0.0847(6) 0.051(3) Uani 0.25 1 d PGU D -4
H59 H 0.4520 -0.1328 -0.1409 0.061 Uiso 0.25 1 d PG D -4
C60 C 0.4560(3) -0.02176(19) -0.1164(4) 0.041(3) Uani 0.25 1 d PGU D -4
H60 H 0.4274 -0.0081 -0.1937 0.050 Uiso 0.25 1 d PG D -4

loop_
_atom_site_aniso_label
_atom_site_aniso_U_11
_atom_site_aniso_U_22
_atom_site_aniso_U_33
_atom_site_aniso_U_23
_atom_site_aniso_U_13
_atom_site_aniso_U_12
In1 0.01388(7) 0.01354(7) 0.00974(6) 0.000 0.00575(5) 0.000
Cl1 0.0268(2) 0.0268(2) 0.0292(2) 0.000 0.0214(2) 0.000
N1 0.0152(5) 0.0179(5) 0.0118(5) 0.0011(4) 0.0068(4) 0.0002(4)
N2 0.0169(5) 0.0149(5) 0.0120(5) 0.0004(4) 0.0063(4) 0.0000(4)
C1 0.0135(5) 0.0223(6) 0.0124(5) 0.0025(5) 0.0068(5) 0.0018(5)
C2 0.0161(6) 0.0238(7) 0.0146(6) 0.0048(5) 0.0082(5) 0.0031(5)
C3 0.0156(6) 0.0214(6) 0.0162(6) 0.0053(5) 0.0095(5) 0.0038(5)
C4 0.0154(6) 0.0183(6) 0.0147(6) 0.0031(5) 0.0090(5) 0.0023(5)
C5 0.0181(6) 0.0153(6) 0.0173(6) 0.0014(5) 0.0108(5) 0.0012(5)
C6 0.0157(6) 0.0164(6) 0.0120(5) -0.0013(5) 0.0069(5) -0.0010(5)
C7 0.0176(6) 0.0160(6) 0.0162(6) -0.0021(5) 0.0103(5) -0.0017(5)
C8 0.0168(6) 0.0171(6) 0.0147(6) -0.0022(5) 0.0093(5) -0.0021(5)
C10 0.0162(8) 0.0180(9) 0.0113(8) 0.000 0.0059(7) 0.000
C11 0.0169(6) 0.0151(6) 0.0152(6) -0.0009(5) 0.0093(5) -0.0003(5)
C20 0.0141(8) 0.0247(10) 0.0110(8) 0.000 0.0055(7) 0.000
C21 0.0250(7) 0.0292(8) 0.0139(6) 0.0061(6) 0.0060(6) 0.0026(6)
C22 0.0441(10) 0.0620(13) 0.0176(7) 0.0035(8) 0.0176(7) -0.0030(9)
C23 0.0209(6) 0.0207(7) 0.0195(6) 0.0063(5) 0.0114(5) 0.0043(5)
C24 0.0283(7) 0.0268(8) 0.0307(8) 0.0057(6) 0.0188(7) -0.0012(6)
C25 0.0238(7) 0.0152(6) 0.0217(6) -0.0022(5) 0.0130(6) -0.0014(5)
C26 0.0327(8) 0.0221(7) 0.0353(8) -0.0001(6) 0.0220(7) -0.0062(6)
C27 0.0188(6) 0.0199(6) 0.0144(6) -0.0032(5) 0.0075(5) -0.0030(5)
C28 0.0187(7) 0.0516(11) 0.0211(7) 0.0003(7) 0.0083(6) -0.0027(7)
Cl2 0.125(2) 0.098(7) 0.0681(13) -0.015(3) 0.0794(16) -0.031(5)
Cl3 0.0231(11) 0.078(11) 0.0364(14) -0.017(5) 0.0105(11) -0.001(3)
Cl4 0.074(2) 0.037(9) 0.0310(15) -0.001(2) 0.0206(17) 0.014(4)
Cl5 0.087(3) 0.054(2) 0.203(5) 0.035(3) 0.117(3) 0.019(2)
C55 0.029(5) 0.032(3) 0.077(7) 0.017(3) 0.042(5) 0.013(3)
C56 0.049(5) 0.101(8) 0.045(5) -0.023(5) 0.033(4) -0.013(5)
C57 0.034(4) 0.088(8) 0.087(7) 0.002(6) 0.045(4) -0.019(5)
C58 0.050(7) 0.077(9) 0.084(9) 0.004(5) 0.054(7) -0.002(6)
C59 0.055(6) 0.036(5) 0.088(7) 0.022(5) 0.056(5) 0.019(5)
C60 0.023(3) 0.051(5) 0.060(5) -0.011(4) 0.030(3) 0.005(3)

loop_
_atom_type_symbol
_atom_type_description
_atom_type_scat_dispersion_real
_atom_type_scat_dispersion_imag
_atom_type_scat_source
C C 0.0033 0.0016 'International Tables Vol C Tables 4.2.6.8 and 6.1.1.4'
H H 0.0000 0.0000 'International Tables Vol C Tables 4.2.6.8 and 6.1.1.4'
Cl Cl 0.1484 0.1585 'International Tables Vol C Tables 4.2.6.8 and 6.1.1.4'
In In -0.7276 1.3100 'International Tables Vol C Tables 4.2.6.8 and 6.1.1.4'
N N 0.0061 0.0033 'International Tables Vol C Tables 4.2.6.8 and 6.1.1.4'

loop_
_geom_angle_atom_site_label_1
_geom_angle_atom_site_label_2
_geom_angle_atom_site_label_3
_geom_angle
_geom_angle_site_symmetry_1
_geom_angle_site_symmetry_3
N1 In1 N1 86.50(6) 6 .
N1 In1 N2 149.78(4) 6 .
N1 In1 N2 85.96(4) . .
N1 In1 N2 85.96(4) 6 6
N1 In1 N2 149.78(4) . 6
N2 In1 N2 85.99(6) . 6
N1 In1 Cl1 105.83(3) 6 .
N1 In1 Cl1 105.83(3) . .
N2 In1 Cl1 104.38(3) . .
N2 In1 Cl1 104.38(3) 6 .
C4 N1 C1 107.62(11) . .
C4 N1 In1 125.90(9) . .
C1 N1 In1 125.63(9) . .
C11 N2 C6 107.38(11) . .
C11 N2 In1 125.54(9) . .
C6 N2 In1 126.00(9) . .
N1 C1 C20 124.73(13) . .
N1 C1 C2 109.03(12) . .
C20 C1 C2 126.19(13) . .
C3 C2 C1 107.42(11) . .
C3 C2 C21 128.01(13) . .
C1 C2 C21 124.49(13) . .
C2 C3 C4 106.46(12) . .
C2 C3 C23 128.71(12) . .
C4 C3 C23 124.74(13) . .
N1 C4 C5 124.91(12) . .
N1 C4 C3 109.47(12) . .
C5 C4 C3 125.60(13) . .
C4 C5 C11 127.80(13) . .
C4 C5 H5 116.1 . .
C11 C5 H5 116.1 . .
N2 C6 C10 124.88(13) . .
N2 C6 C8 109.38(11) . .
C10 C6 C8 125.71(12) . .
C8 C7 C11 107.01(12) . .
C8 C7 C25 128.27(12) . .
C11 C7 C25 124.50(12) . .
C7 C8 C6 106.97(11) . .
C7 C8 C27 128.49(12) . .
C6 C8 C27 124.48(12) . .
C6 C10 C6 127.95(17) 6 .
C6 C10 H10 116.0 6 .
C6 C10 H10 116.0 . .
N2 C11 C5 124.87(12) . .
N2 C11 C7 109.26(11) . .
C5 C11 C7 125.78(13) . .
C1 C20 C1 128.50(17) . 6
C1 C20 H20 115.8 . .
C1 C20 H20 115.8 6 .
C2 C21 C22 112.90(13) . .
C2 C21 H21A 109.0 . .
C22 C21 H21A 109.0 . .
C2 C21 H21B 109.0 . .
C22 C21 H21B 109.0 . .
H21A C21 H21B 107.8 . .
C21 C22 H22A 109.5 . .
C21 C22 H22B 109.5 . .
H22A C22 H22B 109.5 . .
C21 C22 H22C 109.5 . .
H22A C22 H22C 109.5 . .
H22B C22 H22C 109.5 . .
C3 C23 C24 113.01(12) . .
C3 C23 H23A 109.0 . .
C24 C23 H23A 109.0 . .
C3 C23 H23B 109.0 . .
C24 C23 H23B 109.0 . .
H23A C23 H23B 107.8 . .
C23 C24 H24A 109.5 . .
C23 C24 H24B 109.5 . .
H24A C24 H24B 109.5 . .
C23 C24 H24C 109.5 . .
H24A C24 H24C 109.5 . .
H24B C24 H24C 109.5 . .
C7 C25 C26 111.17(12) . .
C7 C25 H25A 109.4 . .
C26 C25 H25A 109.4 . .
C7 C25 H25B 109.4 . .
C26 C25 H25B 109.4 . .
H25A C25 H25B 108.0 . .
C25 C26 H26A 109.5 . .
C25 C26 H26B 109.5 . .
H26A C26 H26B 109.5 . .
C25 C26 H26C 109.5 . .
H26A C26 H26C 109.5 . .
H26B C26 H26C 109.5 . .
C8 C27 C28 112.75(12) . .
C8 C27 H27A 109.0 . .
C28 C27 H27A 109.0 . .
C8 C27 H27B 109.0 . .
C28 C27 H27B 109.0 . .
H27A C27 H27B 107.8 . .
C27 C28 H28A 109.5 . .
C27 C28 H28B 109.5 . .
H28A C28 H28B 109.5 . .
C27 C28 H28C 109.5 . .
H28A C28 H28C 109.5 . .
H28B C28 H28C 109.5 . .
C38 C37 C42 122.0 . .
C38 C37 Cl2 118.8 . .
C42 C37 Cl2 119.2 . .
C37 C38 C39 118.5 . .
C38 C39 C40 120.7 . .
C41 C40 C39 119.9 . .
C40 C41 C42 120.1 . .
C37 C42 C41 118.8 . .
C44 C43 C48 122.0 . .
C44 C43 Cl3 118.8 . .
C48 C43 Cl3 119.2 . .
C43 C44 C45 118.5 . .
C44 C45 C46 120.7 . .
C47 C46 C45 119.9 . .
C46 C47 C48 120.1 . .
C43 C48 C47 118.8 . .
C50 C49 C54 122.0 . .
C50 C49 Cl4 118.8 . .
C54 C49 Cl4 119.2 . .
C49 C50 C51 118.5 . .
C50 C51 C52 120.7 . .
C53 C52 C51 119.9 . .
C52 C53 C54 120.1 . .
C49 C54 C53 118.8 . .
C56 C55 C60 122.0 . .
C56 C55 Cl5 118.8 . .
C60 C55 Cl5 119.2 . .
C55 C56 C57 118.5 . .
C56 C57 C58 120.7 . .
C59 C58 C57 119.9 . .
C58 C59 C60 120.1 . .
C55 C60 C59 118.8 . .

loop_
_geom_bond_atom_site_label_1
_geom_bond_atom_site_label_2
_geom_bond_distance
_geom_bond_site_symmetry_2
In1 N1 2.1515(11) 6
In1 N1 2.1515(11) .
In1 N2 2.1533(11) .
In1 N2 2.1533(11) 6
In1 Cl1 2.4172(5) .
N1 C4 1.3740(18) .
N1 C1 1.3754(16) .
N2 C11 1.3751(17) .
N2 C6 1.3783(16) .
C1 C20 1.3974(16) .
C1 C2 1.4519(19) .
C2 C3 1.372(2) .
C2 C21 1.5057(18) .
C3 C4 1.4559(18) .
C3 C23 1.505(2) .
C4 C5 1.3974(18) .
C5 C11 1.3997(18) .
C5 H5 0.9500 .
C6 C10 1.3975(15) .
C6 C8 1.4496(18) .
C7 C8 1.3705(19) .
C7 C11 1.4535(18) .
C7 C25 1.5018(19) .
C8 C27 1.5026(18) .
C10 C6 1.3975(15) 6
C10 H10 0.9500 .
C20 C1 1.3974(16) 6
C20 H20 0.9500 .
C21 C22 1.528(2) .
C21 H21A 0.9900 .
C21 H21B 0.9900 .
C22 H22A 0.9800 .
C22 H22B 0.9800 .
C22 H22C 0.9800 .
C23 C24 1.533(2) .
C23 H23A 0.9900 .
C23 H23B 0.9900 .
C24 H24A 0.9800 .
C24 H24B 0.9800 .
C24 H24C 0.9800 .
C25 C26 1.533(2) .
C25 H25A 0.9900 .
C25 H25B 0.9900 .
C26 H26A 0.9800 .
C26 H26B 0.9800 .
C26 H26C 0.9800 .
C27 C28 1.527(2) .
C27 H27A 0.9900 .
C27 H27B 0.9900 .
C28 H28A 0.9800 .
C28 H28B 0.9800 .
C28 H28C 0.9800 .
Cl2 C37 1.7412 .
C37 C38 1.3803 .
C37 C42 1.3840 .
C38 C39 1.3819 .
C38 H38 0.9300 .
C39 C40 1.3866 .
C39 H39 0.9300 .
C40 C41 1.3846 .
C40 H40 0.9300 .
C41 C42 1.3853 .
C41 H41 0.9300 .
C42 H42 0.9300 .
Cl3 C43 1.7412 .
C43 C44 1.3803 .
C43 C48 1.3840 .
C44 C45 1.3819 .
C44 H44 0.9300 .
C45 C46 1.3866 .
C45 H45 0.9300 .
C46 C47 1.3846 .
C46 H46 0.9300 .
C47 C48 1.3853 .
C47 H47 0.9300 .
C48 H48 0.9300 .
Cl4 C49 1.7412 .
C49 C50 1.3803 .
C49 C54 1.3840 .
C50 C51 1.3819 .
C50 H50 0.9300 .
C51 C52 1.3866 .
C51 H51 0.9300 .
C52 C53 1.3846 .
C52 H52 0.9300 .
C53 C54 1.3853 .
C53 H53 0.9300 .
C54 H54 0.9300 .
Cl5 C55 1.7412 .
C55 C56 1.3803 .
C55 C60 1.3840 .
C56 C57 1.3819 .
C56 H56 0.9300 .
C57 C58 1.3865 .
C57 H57 0.9300 .
C58 C59 1.3846 .
C58 H58 0.9300 .
C59 C60 1.3852 .
C59 H59 0.9300 .
C60 H60 0.9300 .
